data_2020155
loop_
_publ_author_name
'Cromer, D.T.'
'Mills, R.'
'Schiferl, D.'
'le Sar, R.'

_publ_section_title
;
 Room-Temperature Structure of Carbon Monoxide at 2.7 and 3.6 GPa
;
_journal_name_full 'Acta Crystallographica C (39,1983-)'
_journal_page_first 1146
_journal_page_last 1150
_journal_volume 39
_journal_year 1983
_chemical_formula_sum 'C O'
_space_group_IT_number 194
_symmetry_space_group_name_Hall '-P 6c 2c'
_symmetry_space_group_name_H-M 'P 63/m m c'
_cell_angle_alpha 90
_cell_angle_beta 90
_cell_angle_gamma 120
_cell_formula_units_Z 2
_cell_length_a 3.615
_cell_length_b 3.615
_cell_length_c 5.88
_cell_volume 66.546
_citation_journal_id_ASTM ACSCEE
_cod_data_source_file Cromer_ACSCEE_1983_289.cif
_cod_data_source_block C1O1
_cod_original_cell_volume 66.5464
_cod_original_formula_sum 'C1 O1'
_cod_database_code 2020155

loop_
_symmetry_equiv_pos_as_xyz
x,y,z
x-y,x,z+1/2
-y,x-y,z
-x,-y,z+1/2
-x+y,-x,z
y,-x+y,z+1/2
-y,-x,-z+1/2
x-y,-y,-z
x,x-y,-z+1/2
y,x,-z
-x+y,y,-z+1/2
-x,-x+y,-z
-x,-y,-z
-x+y,-x,-z-1/2
y,-x+y,-z
x,y,-z-1/2
x-y,x,-z
-y,x-y,-z-1/2
y,x,z-1/2
-x+y,y,z
-x,-x+y,z-1/2
-y,-x,z
x-y,-y,z-1/2
x,x-y,z

loop_
_atom_site_label
_atom_site_type_symbol
_atom_site_fract_x
_atom_site_fract_y
_atom_site_fract_z
_atom_site_occupancy
_atom_site_U_iso_or_equiv
C1 C+2 0.2185 0.5518 0.8114 0.0833 0.0
O1 O-2 0.2185 0.5518 0.8114 0.0833 0.0
